data_7715757
loop_
_publ_author_name
'Gao, Yan'
'Xu, Lei'
'Feng, Zi-Heng'
'Qian, Yin'
'Tian, Zheng-Fang'
'Ren, Xiao-Ming'

_publ_section_title
;
 Polymorph transformation in a mixed-stacking nickel-dithiolene complex
 with the derivative of 4,4'-bipyridinium.
;
_journal_issue 19
_journal_name_full 'Dalton transactions (Cambridge, England : 2003)'
_journal_page_first 8202
_journal_page_last 8213
_journal_paper_doi 10.1039/d4dt00324a
_journal_volume 53
_journal_year 2024
_chemical_formula_moiety 'C8 N4 Ni S4, C18 H26 N2'
_chemical_formula_sum 'C26 H26 N6 Ni S4'
_chemical_formula_weight 609.48
_space_group_crystal_system monoclinic
_space_group_IT_number 13
_space_group_name_Hall '-P 2yc'
_space_group_name_H-M_alt 'P 1 2/c 1'
_atom_sites_solution_hydrogens geom
_audit_creation_date 2024-04-14
_audit_creation_method
;
Olex2 1.5
(compiled 2024.02.16 svn.r378c4104 for OlexSys, GUI svn.r6928)
;
_audit_update_record
;
2024-04-15 deposited with the CCDC.	2024-04-17 downloaded from the CCDC.
;
_cell_angle_alpha 90
_cell_angle_beta 98.664(9)
_cell_angle_gamma 90
_cell_formula_units_Z 2
_cell_length_a 8.864(2)
_cell_length_b 8.089(2)
_cell_length_c 20.473(5)
_cell_measurement_reflns_used 1853
_cell_measurement_temperature 296(2)
_cell_measurement_theta_max 22.724
_cell_measurement_theta_min 2.712
_cell_volume 1451.2(6)
_computing_cell_refinement 'SAINT V8.40A (Bruker, 2019)'
_computing_data_reduction 'SAINT V8.40A (Bruker, 2019)'
_computing_molecular_graphics 'Olex2 1.5 (Dolomanov et al., 2009)'
_computing_publication_material 'Olex2 1.5 (Dolomanov et al., 2009)'
_computing_structure_refinement 'SHELXL 2018/3 (Sheldrick, 2015)'
_computing_structure_solution 'SHELXS-97 (Sheldrick, 1990)'
_diffrn_ambient_temperature 296.00
_diffrn_measured_fraction_theta_full 0.991
_diffrn_measured_fraction_theta_max 0.983
_diffrn_measurement_device_type 'Bruker APEX-II CCD'
_diffrn_measurement_method '\f and \w scans'
_diffrn_radiation_type MoK\a
_diffrn_radiation_wavelength 0.71073
_diffrn_reflns_av_R_equivalents 0.0852
_diffrn_reflns_av_unetI/netI 0.0822
_diffrn_reflns_Laue_measured_fraction_full 0.991
_diffrn_reflns_Laue_measured_fraction_max 0.983
_diffrn_reflns_limit_h_max 11
_diffrn_reflns_limit_h_min -11
_diffrn_reflns_limit_k_max 10
_diffrn_reflns_limit_k_min -10
_diffrn_reflns_limit_l_max 24
_diffrn_reflns_limit_l_min -25
_diffrn_reflns_number 12093
_diffrn_reflns_point_group_measured_fraction_full 0.991
_diffrn_reflns_point_group_measured_fraction_max 0.983
_diffrn_reflns_theta_full 25.242
_diffrn_reflns_theta_max 26.404
_diffrn_reflns_theta_min 2.324
_diffrn_source_current 1.4
_diffrn_source_power 0.07
_diffrn_source_voltage 50.0
_diffrn_standards_number 0
_exptl_absorpt_coefficient_mu 0.983
_exptl_absorpt_correction_T_max 0.7454
_exptl_absorpt_correction_T_min 0.5111
_exptl_absorpt_correction_type multi-scan
_exptl_absorpt_process_details
;
SADABS-2016/2 (Bruker,2016/2) was used for absorption correction.
wR2(int) was 0.1022 before and 0.0689 after correction.
The Ratio of minimum to maximum transmission is 0.6857.
The \l/2 correction factor is Not present.
;
_exptl_crystal_colour red
_exptl_crystal_colour_primary red
_exptl_crystal_density_diffrn 1.395
_exptl_crystal_density_method 'not measured'
_exptl_crystal_description needle
_exptl_crystal_F_000 632
_exptl_crystal_size_max 0.4
_exptl_crystal_size_mid 0.14
_exptl_crystal_size_min 0.1
_refine_diff_density_max 0.230
_refine_diff_density_min -0.248
_refine_diff_density_rms 0.052
_refine_ls_extinction_method none
_refine_ls_goodness_of_fit_ref 1.027
_refine_ls_hydrogen_treatment constr
_refine_ls_matrix_type full
_refine_ls_number_parameters 169
_refine_ls_number_reflns 2928
_refine_ls_number_restraints 0
_refine_ls_restrained_S_all 1.027
_refine_ls_R_factor_all 0.1246
_refine_ls_R_factor_gt 0.0538
_refine_ls_shift/su_max 0.000
_refine_ls_shift/su_mean 0.000
_refine_ls_structure_factor_coef Fsqd
_refine_ls_weighting_details 'w=1/[\s^2^(Fo^2^)+(0.0312P)^2^+0.3986P] where P=(Fo^2^+2Fc^2^)/3'
_refine_ls_weighting_scheme calc
_refine_ls_wR_factor_gt 0.0932
_refine_ls_wR_factor_ref 0.1190
_reflns_Friedel_coverage 0.000
_reflns_number_gt 1579
_reflns_number_total 2928
_reflns_threshold_expression 'I > 2\s(I)'
_cod_data_source_file d4dt00324a2.cif
_cod_data_source_block 1_CCDC1
_cod_depositor_comments 'Adding full bibliography for 7715756--7715757.cif.'
_cod_original_cell_volume 1451.1(7)
_cod_database_code 7715757
_shelx_shelxl_version_number 2018/3
_shelx_space_group_comment
;
The symmetry employed for this shelxl refinement is uniquely defined
by the following loop, which should always be used as a source of
symmetry information in preference to the above space-group names.
They are only intended as comments.
;
_shelx_estimated_absorpt_t_max 0.908
_shelx_estimated_absorpt_t_min 0.695
_olex2_refinement_description
;
1. Fixed Uiso
 At 1.2 times of:
  All C(H) groups, All C(H,H) groups
 At 1.5 times of:
  All C(H,H,H) groups
2.a Secondary CH2 refined with riding coordinates:
 C10(H10A,H10B), C11(H11A,H11B), C12(H12A,H12B)
2.b Me refined with riding coordinates:
 C13(H13A,H13B,H13C)
2.c Aromatic/amide H refined with riding coordinates:
 C5(H5), C6(H6), C8(H8), C9(H9)
;
_olex2_submission_special_instructions 'No special instructions were received'

loop_
_space_group_symop_operation_xyz
'x, y, z'
'-x, y, -z+1/2'
'-x, -y, -z'
'x, -y, z-1/2'

loop_
_atom_site_label
_atom_site_type_symbol
_atom_site_fract_x
_atom_site_fract_y
_atom_site_fract_z
_atom_site_U_iso_or_equiv
_atom_site_adp_type
_atom_site_occupancy
_atom_site_site_symmetry_order
_atom_site_calc_flag
_atom_site_refinement_flags_posn
_atom_site_refinement_flags_adp
_atom_site_refinement_flags_occupancy
_atom_site_disorder_assembly
_atom_site_disorder_group
Ni1 Ni 0.500000 0.000000 0.500000 0.0619(3) Uani 1 2 d S . P . .
S1 S 0.37436(14) 0.23217(13) 0.49582(5) 0.0702(4) Uani 1 1 d . . . . .
S2 S 0.45915(14) -0.05076(13) 0.60015(5) 0.0740(4) Uani 1 1 d . . . . .
N1 N 0.1351(5) 0.4758(5) 0.5942(2) 0.0985(14) Uani 1 1 d . . . . .
N2 N 0.2379(6) 0.1211(5) 0.7257(2) 0.1174(17) Uani 1 1 d . . . . .
N3 N 0.2123(4) 0.2468(4) 0.90669(17) 0.0663(9) Uani 1 1 d . . . . .
C1 C 0.2132(6) 0.3691(6) 0.5845(2) 0.0710(12) Uani 1 1 d . . . . .
C2 C 0.3078(5) 0.2342(5) 0.57107(19) 0.0652(11) Uani 1 1 d . . . . .
C3 C 0.3441(5) 0.1122(5) 0.6160(2) 0.0660(11) Uani 1 1 d . . . . .
C4 C 0.2868(6) 0.1169(5) 0.6777(2) 0.0819(14) Uani 1 1 d . . . . .
C5 C 0.1452(5) 0.1095(6) 0.8807(2) 0.0766(13) Uani 1 1 d . . . . .
H5 H 0.155153 0.079918 0.837690 0.092 Uiso 1 1 calc R U . . .
C6 C 0.0625(5) 0.0119(5) 0.9161(2) 0.0739(12) Uani 1 1 d . . . . .
H6 H 0.017001 -0.083672 0.897078 0.089 Uiso 1 1 calc R U . . .
C7 C 0.0449(5) 0.0529(5) 0.98021(19) 0.0598(11) Uani 1 1 d . . . . .
C8 C 0.1158(5) 0.1937(5) 1.0056(2) 0.0737(12) Uani 1 1 d . . . . .
H8 H 0.106987 0.225875 1.048489 0.088 Uiso 1 1 calc R U . . .
C9 C 0.1996(5) 0.2880(5) 0.9688(2) 0.0755(13) Uani 1 1 d . . . . .
H9 H 0.248547 0.382369 0.987292 0.091 Uiso 1 1 calc R U . . .
C10 C 0.3038(5) 0.3502(6) 0.8681(2) 0.0837(14) Uani 1 1 d . . . . .
H10A H 0.351393 0.280276 0.838592 0.100 Uiso 1 1 calc R U . . .
H10B H 0.384338 0.403975 0.898026 0.100 Uiso 1 1 calc R U . . .
C11 C 0.2097(6) 0.4785(5) 0.8287(2) 0.0891(15) Uani 1 1 d . . . . .
H11A H 0.165377 0.552226 0.857997 0.107 Uiso 1 1 calc R U . . .
H11B H 0.127215 0.426056 0.799439 0.107 Uiso 1 1 calc R U . . .
C12 C 0.3104(8) 0.5771(7) 0.7881(3) 0.135(2) Uani 1 1 d . . . . .
H12A H 0.394610 0.624725 0.817863 0.162 Uiso 1 1 calc R U . . .
H12B H 0.353020 0.501800 0.758801 0.162 Uiso 1 1 calc R U . . .
C13 C 0.2317(9) 0.7068(8) 0.7494(4) 0.188(4) Uani 1 1 d . . . . .
H13A H 0.301365 0.763045 0.725367 0.283 Uiso 1 1 calc R U . . .
H13B H 0.149656 0.660693 0.718868 0.283 Uiso 1 1 calc R U . . .
H13C H 0.191290 0.783750 0.777994 0.283 Uiso 1 1 calc R U . . .

loop_
_atom_site_aniso_label
_atom_site_aniso_U_11
_atom_site_aniso_U_22
_atom_site_aniso_U_33
_atom_site_aniso_U_23
_atom_site_aniso_U_13
_atom_site_aniso_U_12
Ni1 0.0702(5) 0.0676(5) 0.0502(5) 0.0029(4) 0.0166(4) -0.0090(4)
S1 0.0847(8) 0.0720(7) 0.0573(7) 0.0083(5) 0.0220(6) -0.0021(6)
S2 0.0940(9) 0.0753(7) 0.0566(7) 0.0094(5) 0.0237(6) 0.0007(6)
N1 0.117(4) 0.087(3) 0.100(3) 0.010(2) 0.042(3) 0.015(3)
N2 0.183(5) 0.109(3) 0.074(3) 0.010(3) 0.064(3) 0.012(3)
N3 0.068(2) 0.074(2) 0.059(2) 0.0076(19) 0.0184(19) 0.0080(19)
C1 0.078(4) 0.074(3) 0.065(3) 0.008(2) 0.024(3) -0.009(3)
C2 0.066(3) 0.073(3) 0.058(3) -0.002(2) 0.018(2) -0.009(2)
C3 0.070(3) 0.074(3) 0.057(3) 0.002(2) 0.017(2) -0.008(2)
C4 0.112(4) 0.077(3) 0.062(3) 0.005(2) 0.031(3) -0.004(3)
C5 0.092(4) 0.085(3) 0.057(3) -0.006(3) 0.023(3) 0.007(3)
C6 0.095(3) 0.069(3) 0.061(3) -0.005(2) 0.023(3) 0.001(3)
C7 0.070(3) 0.060(3) 0.049(3) 0.0023(19) 0.010(2) 0.014(2)
C8 0.095(4) 0.074(3) 0.057(3) -0.008(2) 0.027(3) -0.006(3)
C9 0.088(4) 0.076(3) 0.065(3) -0.007(2) 0.019(3) -0.002(3)
C10 0.078(3) 0.098(3) 0.080(3) 0.008(3) 0.032(3) -0.006(3)
C11 0.107(4) 0.079(3) 0.086(3) 0.015(3) 0.031(3) -0.004(3)
C12 0.172(7) 0.109(4) 0.129(5) 0.030(4) 0.040(5) -0.033(4)
C13 0.283(11) 0.107(5) 0.186(7) 0.044(5) 0.071(8) -0.029(6)

loop_
_atom_type_symbol
_atom_type_description
_atom_type_scat_dispersion_real
_atom_type_scat_dispersion_imag
_atom_type_scat_source
C C 0.0033 0.0016 'International Tables Vol C Tables 4.2.6.8 and 6.1.1.4'
H H 0.0000 0.0000 'International Tables Vol C Tables 4.2.6.8 and 6.1.1.4'
N N 0.0061 0.0033 'International Tables Vol C Tables 4.2.6.8 and 6.1.1.4'
S S 0.1246 0.1234 'International Tables Vol C Tables 4.2.6.8 and 6.1.1.4'
Ni Ni 0.3393 1.1124 'International Tables Vol C Tables 4.2.6.8 and 6.1.1.4'

loop_
_geom_angle_atom_site_label_1
_geom_angle_atom_site_label_2
_geom_angle_atom_site_label_3
_geom_angle
_geom_angle_site_symmetry_1
_geom_angle_site_symmetry_3
_geom_angle_publ_flag
S1 Ni1 S1 180.0 3_656 . ?
S2 Ni1 S1 92.47(4) 3_656 3_656 ?
S2 Ni1 S1 92.47(4) . . ?
S2 Ni1 S1 87.53(4) . 3_656 ?
S2 Ni1 S1 87.53(4) 3_656 . ?
S2 Ni1 S2 180.0 3_656 . ?
C2 S1 Ni1 102.36(15) . . ?
C3 S2 Ni1 102.71(15) . . ?
C5 N3 C9 119.4(4) . . ?
C5 N3 C10 120.5(4) . . ?
C9 N3 C10 120.0(4) . . ?
N1 C1 C2 178.5(5) . . ?
C1 C2 S1 117.9(3) . . ?
C3 C2 S1 121.3(3) . . ?
C3 C2 C1 120.8(4) . . ?
C2 C3 S2 121.0(3) . . ?
C2 C3 C4 120.0(4) . . ?
C4 C3 S2 119.0(3) . . ?
N2 C4 C3 178.3(6) . . ?
N3 C5 H5 119.5 . . ?
N3 C5 C6 121.1(4) . . ?
C6 C5 H5 119.5 . . ?
C5 C6 H6 119.6 . . ?
C5 C6 C7 120.9(4) . . ?
C7 C6 H6 119.6 . . ?
C6 C7 C7 121.6(5) . 3_557 ?
C8 C7 C6 116.7(4) . . ?
C8 C7 C7 121.7(5) . 3_557 ?
C7 C8 H8 119.6 . . ?
C7 C8 C9 120.8(4) . . ?
C9 C8 H8 119.6 . . ?
N3 C9 C8 121.1(4) . . ?
N3 C9 H9 119.5 . . ?
C8 C9 H9 119.5 . . ?
N3 C10 H10A 109.2 . . ?
N3 C10 H10B 109.2 . . ?
N3 C10 C11 112.1(4) . . ?
H10A C10 H10B 107.9 . . ?
C11 C10 H10A 109.2 . . ?
C11 C10 H10B 109.2 . . ?
C10 C11 H11A 109.8 . . ?
C10 C11 H11B 109.8 . . ?
C10 C11 C12 109.4(4) . . ?
H11A C11 H11B 108.2 . . ?
C12 C11 H11A 109.8 . . ?
C12 C11 H11B 109.8 . . ?
C11 C12 H12A 108.8 . . ?
C11 C12 H12B 108.8 . . ?
H12A C12 H12B 107.6 . . ?
C13 C12 C11 114.0(6) . . ?
C13 C12 H12A 108.8 . . ?
C13 C12 H12B 108.8 . . ?
C12 C13 H13A 109.5 . . ?
C12 C13 H13B 109.5 . . ?
C12 C13 H13C 109.5 . . ?
H13A C13 H13B 109.5 . . ?
H13A C13 H13C 109.5 . . ?
H13B C13 H13C 109.5 . . ?

loop_
_geom_bond_atom_site_label_1
_geom_bond_atom_site_label_2
_geom_bond_distance
_geom_bond_site_symmetry_2
_geom_bond_publ_flag
Ni1 S1 2.1785(12) 3_656 ?
Ni1 S1 2.1785(12) . ?
Ni1 S2 2.1743(12) 3_656 ?
Ni1 S2 2.1743(12) . ?
S1 C2 1.731(4) . ?
S2 C3 1.727(4) . ?
N1 C1 1.142(5) . ?
N2 C4 1.133(5) . ?
N3 C5 1.332(5) . ?
N3 C9 1.335(5) . ?
N3 C10 1.475(5) . ?
C1 C2 1.428(6) . ?
C2 C3 1.354(5) . ?
C3 C4 1.430(6) . ?
C5 H5 0.9300 . ?
C5 C6 1.359(6) . ?
C6 H6 0.9300 . ?
C6 C7 1.384(5) . ?
C7 C7 1.489(8) 3_557 ?
C7 C8 1.365(5) . ?
C8 H8 0.9300 . ?
C8 C9 1.368(5) . ?
C9 H9 0.9300 . ?
C10 H10A 0.9700 . ?
C10 H10B 0.9700 . ?
C10 C11 1.490(6) . ?
C11 H11A 0.9700 . ?
C11 H11B 0.9700 . ?
C11 C12 1.533(6) . ?
C12 H12A 0.9700 . ?
C12 H12B 0.9700 . ?
C12 C13 1.431(8) . ?
C13 H13A 0.9600 . ?
C13 H13B 0.9600 . ?
C13 H13C 0.9600 . ?

loop_
_geom_torsion_atom_site_label_1
_geom_torsion_atom_site_label_2
_geom_torsion_atom_site_label_3
_geom_torsion_atom_site_label_4
_geom_torsion
_geom_torsion_site_symmetry_1
_geom_torsion_site_symmetry_2
_geom_torsion_site_symmetry_3
_geom_torsion_site_symmetry_4
_geom_torsion_publ_flag
Ni1 S1 C2 C1 -177.6(3) . . . . ?
Ni1 S1 C2 C3 2.6(4) . . . . ?
Ni1 S2 C3 C2 -2.8(4) . . . . ?
Ni1 S2 C3 C4 177.1(3) . . . . ?
S1 C2 C3 S2 0.2(5) . . . . ?
S1 C2 C3 C4 -179.8(3) . . . . ?
N3 C5 C6 C7 0.3(7) . . . . ?
N3 C10 C11 C12 -178.0(4) . . . . ?
C1 C2 C3 S2 -179.7(3) . . . . ?
C1 C2 C3 C4 0.4(6) . . . . ?
C5 N3 C9 C8 -1.6(6) . . . . ?
C5 N3 C10 C11 89.5(5) . . . . ?
C5 C6 C7 C7 -179.8(4) . . . 3_557 ?
C5 C6 C7 C8 -0.7(6) . . . . ?
C6 C7 C8 C9 0.0(6) . . . . ?
C7 C7 C8 C9 179.1(4) 3_557 . . . ?
C7 C8 C9 N3 1.2(7) . . . . ?
C9 N3 C5 C6 0.9(6) . . . . ?
C9 N3 C10 C11 -92.4(5) . . . . ?
C10 N3 C5 C6 179.0(4) . . . . ?
C10 N3 C9 C8 -179.7(4) . . . . ?
C10 C11 C12 C13 -178.5(5) . . . . ?
